data_7022757
loop_
_publ_author_name
'Sabourin, Kyle J.'
'Malcolm, Adam C.'
'McDonald, Robert'
'Ferguson, Michael J.'
'Rivard, Eric'

_publ_section_title
;
 Metal-free dehydrogenation of amine-boranes by an N-heterocyclic carbene.
;
_journal_issue 13
_journal_name_full 'Dalton transactions (Cambridge, England : 2003)'
_journal_page_first 4625
_journal_page_last 4632
_journal_paper_doi 10.1039/c3dt32988g
_journal_volume 42
_journal_year 2013
_chemical_formula_moiety 'C28 H45 B2 N3, C7 H8'
_chemical_formula_sum 'C35 H53 B2 N3'
_chemical_formula_weight 537.42
_chemical_name_common 1
_chemical_name_systematic
;
?
;
_space_group_IT_number 14
_symmetry_cell_setting monoclinic
_symmetry_space_group_name_Hall '-P 2yn'
_symmetry_space_group_name_H-M 'P 1 21/n 1'
_atom_sites_solution_hydrogens geom
_atom_sites_solution_primary direct
_atom_sites_solution_secondary difmap
_audit_creation_method SHELXL-97
_cell_angle_alpha 90.00
_cell_angle_beta 100.3528(6)
_cell_angle_gamma 90.00
_cell_formula_units_Z 4
_cell_length_a 14.5000(2)
_cell_length_b 13.8866(2)
_cell_length_c 17.5606(2)
_cell_measurement_reflns_used 9704
_cell_measurement_temperature 173(2)
_cell_measurement_theta_max 70.20
_cell_measurement_theta_min 3.65
_cell_volume 3478.36(8)
_computing_cell_refinement 'Bruker SAINT'
_computing_data_collection 'Bruker APEX2'
_computing_data_reduction 'Bruker SAINT'
_computing_molecular_graphics 'Bruker SHELXTL'
_computing_publication_material 'Bruker SHELXTL'
_computing_structure_refinement 'SHELXL-97 (Sheldrick, 2008)'
_computing_structure_solution 'SHELXD (Schneider & Sheldrick, 2002)'
_diffrn_ambient_temperature 173(2)
_diffrn_measured_fraction_theta_full 0.995
_diffrn_measured_fraction_theta_max 0.995
_diffrn_measurement_device_type 'Bruker APEX-II CCD'
_diffrn_measurement_method '\w scans'
_diffrn_radiation_monochromator graphite
_diffrn_radiation_source 'fine-focus sealed tube'
_diffrn_radiation_type CuK\a
_diffrn_radiation_wavelength 1.54178
_diffrn_reflns_av_R_equivalents 0.0154
_diffrn_reflns_limit_h_max 17
_diffrn_reflns_limit_h_min -17
_diffrn_reflns_limit_k_max 16
_diffrn_reflns_limit_k_min -16
_diffrn_reflns_limit_l_max 21
_diffrn_reflns_limit_l_min -21
_diffrn_reflns_number 23523
_diffrn_reflns_theta_full 70.74
_diffrn_reflns_theta_max 70.74
_diffrn_reflns_theta_min 3.65
_exptl_absorpt_coefficient_mu 0.435
_exptl_absorpt_correction_T_max 0.9123
_exptl_absorpt_correction_T_min 0.8623
_exptl_absorpt_correction_type integration
_exptl_absorpt_process_details 'SADABS (Sheldrick, 2008)'
_exptl_crystal_colour colourless
_exptl_crystal_density_diffrn 1.026
_exptl_crystal_density_method 'not measured'
_exptl_crystal_description fragment
_exptl_crystal_F_000 1176
_exptl_crystal_size_max 0.35
_exptl_crystal_size_mid 0.24
_exptl_crystal_size_min 0.22
_refine_diff_density_max 0.368
_refine_diff_density_min -0.244
_refine_diff_density_rms 0.059
_refine_ls_extinction_method none
_refine_ls_goodness_of_fit_ref 1.062
_refine_ls_hydrogen_treatment mixed
_refine_ls_matrix_type full
_refine_ls_number_parameters 386
_refine_ls_number_reflns 6657
_refine_ls_number_restraints 0
_refine_ls_restrained_S_all 1.062
_refine_ls_R_factor_all 0.0534
_refine_ls_R_factor_gt 0.0488
_refine_ls_shift/su_max 0.000
_refine_ls_shift/su_mean 0.000
_refine_ls_structure_factor_coef Fsqd
_refine_ls_weighting_details 'calc w=1/[\s^2^(Fo^2^)+(0.0839P)^2^+0.8916P] where P=(Fo^2^+2Fc^2^)/3'
_refine_ls_weighting_scheme calc
_refine_ls_wR_factor_gt 0.1445
_refine_ls_wR_factor_ref 0.1515
_reflns_number_gt 6123
_reflns_number_total 6657
_reflns_threshold_expression I>2\s(I)
_cod_data_source_file c3dt32988g.txt
_cod_data_source_block riv1224
_cod_depositor_comments
;
The following automatic conversions were performed:

'_symmetry_cell_setting' value 'Monoclinic' changed to 'monoclinic'
according to /home/saulius/struct/CIF-dictionaries/cif_core.dic
dictionary named 'cif_core.dic' version 2.4.2 from 2011-04-26.

Automatic conversion script
Id: cif_fix_values 1891 2012-01-12 08:04:46Z andrius 
;
_cod_original_sg_symbol_H-M 'P 21/n'
_cod_database_code 7022757
_diffrn_reflns_av_unetl/netl 0.0143

loop_
_symmetry_equiv_pos_as_xyz
'x, y, z'
'-x+1/2, y+1/2, -z+1/2'
'-x, -y, -z'
'x-1/2, -y-1/2, z-1/2'

loop_
_atom_site_label
_atom_site_type_symbol
_atom_site_fract_x
_atom_site_fract_y
_atom_site_fract_z
_atom_site_U_iso_or_equiv
_atom_site_adp_type
_atom_site_occupancy
_atom_site_symmetry_multiplicity
_atom_site_calc_flag
_atom_site_refinement_flags
N1 N 0.22049(7) 0.29869(7) 0.16838(6) 0.0324(2) Uani 1 1 d .
N2 N 0.35777(7) 0.32804(7) 0.14470(6) 0.0318(2) Uani 1 1 d .
N3 N 0.15588(8) 0.49531(9) 0.06311(7) 0.0426(3) Uani 1 1 d .
H3N H 0.1066(13) 0.4686(13) 0.0854(10) 0.053(5) Uiso 1 1 d .
C1 C 0.26624(8) 0.34984(8) 0.12075(7) 0.0307(3) Uani 1 1 d .
C2 C 0.28302(9) 0.24604(9) 0.22124(7) 0.0380(3) Uani 1 1 d .
H2 H 0.2681 0.2050 0.2606 0.046 Uiso 1 1 calc R
C3 C 0.36874(9) 0.26409(9) 0.20613(7) 0.0382(3) Uani 1 1 d .
H3 H 0.4262 0.2379 0.2326 0.046 Uiso 1 1 calc R
C4 C 0.11050(12) 0.53960(14) -0.01101(10) 0.0588(4) Uani 1 1 d .
H4A H 0.0692 0.5919 -0.0006 0.071 Uiso 1 1 calc R
H4B H 0.0736 0.4908 -0.0434 0.071 Uiso 1 1 calc R
H4C H 0.1587 0.5653 -0.0380 0.071 Uiso 1 1 calc R
C11 C 0.11981(9) 0.29205(9) 0.16130(7) 0.0351(3) Uani 1 1 d .
C12 C 0.07594(10) 0.34394(9) 0.21311(8) 0.0397(3) Uani 1 1 d .
C13 C -0.02096(10) 0.33317(10) 0.20566(10) 0.0491(4) Uani 1 1 d .
H13 H -0.0533 0.3674 0.2396 0.059 Uiso 1 1 calc R
C14 C -0.07042(10) 0.27405(12) 0.15023(10) 0.0538(4) Uani 1 1 d .
H14 H -0.1364 0.2681 0.1461 0.065 Uiso 1 1 calc R
C15 C -0.02500(11) 0.22311(12) 0.10034(9) 0.0511(4) Uani 1 1 d .
H15 H -0.0603 0.1826 0.0623 0.061 Uiso 1 1 calc R
C16 C 0.07153(10) 0.23014(10) 0.10488(8) 0.0426(3) Uani 1 1 d .
C17 C 0.13008(11) 0.40579(10) 0.27721(9) 0.0475(3) Uani 1 1 d .
H17 H 0.1934 0.4184 0.2644 0.057 Uiso 1 1 calc R
C18 C 0.08269(15) 0.50320(13) 0.28390(14) 0.0717(5) Uani 1 1 d .
H18A H 0.1203 0.5410 0.3253 0.086 Uiso 1 1 calc R
H18B H 0.0200 0.4928 0.2959 0.086 Uiso 1 1 calc R
H18C H 0.0775 0.5380 0.2348 0.086 Uiso 1 1 calc R
C19 C 0.14386(16) 0.35167(14) 0.35402(10) 0.0680(5) Uani 1 1 d .
H19A H 0.1761 0.2907 0.3489 0.082 Uiso 1 1 calc R
H19B H 0.0826 0.3387 0.3681 0.082 Uiso 1 1 calc R
H19C H 0.1816 0.3909 0.3944 0.082 Uiso 1 1 calc R
C20 C 0.12215(12) 0.16883(12) 0.05333(9) 0.0562(4) Uani 1 1 d .
H20 H 0.1839 0.2002 0.0521 0.067 Uiso 1 1 calc R
C21 C 0.06963(19) 0.1632(2) -0.02968(12) 0.0949(8) Uani 1 1 d .
H21A H 0.0573 0.2284 -0.0503 0.114 Uiso 1 1 calc R
H21B H 0.0101 0.1294 -0.0309 0.114 Uiso 1 1 calc R
H21C H 0.1077 0.1282 -0.0613 0.114 Uiso 1 1 calc R
C22 C 0.14232(18) 0.06853(15) 0.08808(15) 0.0829(7) Uani 1 1 d .
H22A H 0.1771 0.0744 0.1412 0.099 Uiso 1 1 calc R
H22B H 0.1798 0.0320 0.0568 0.099 Uiso 1 1 calc R
H22C H 0.0830 0.0348 0.0885 0.099 Uiso 1 1 calc R
C31 C 0.43546(8) 0.35781(9) 0.10853(7) 0.0326(3) Uani 1 1 d .
C32 C 0.48876(9) 0.43724(9) 0.13907(7) 0.0355(3) Uani 1 1 d .
C33 C 0.56555(10) 0.46108(10) 0.10495(8) 0.0432(3) Uani 1 1 d .
H33 H 0.6034 0.5147 0.1240 0.052 Uiso 1 1 calc R
C34 C 0.58746(10) 0.40827(11) 0.04415(9) 0.0464(3) Uani 1 1 d .
H34 H 0.6399 0.4260 0.0216 0.056 Uiso 1 1 calc R
C35 C 0.53376(10) 0.33000(11) 0.01588(8) 0.0447(3) Uani 1 1 d .
H35 H 0.5499 0.2941 -0.0258 0.054 Uiso 1 1 calc R
C36 C 0.45612(9) 0.30251(10) 0.04735(7) 0.0385(3) Uani 1 1 d .
C37 C 0.46645(9) 0.49386(10) 0.20753(8) 0.0401(3) Uani 1 1 d .
H37 H 0.4010 0.4774 0.2134 0.048 Uiso 1 1 calc R
C38 C 0.47089(16) 0.60194(11) 0.19595(11) 0.0642(5) Uani 1 1 d .
H38A H 0.4291 0.6199 0.1478 0.077 Uiso 1 1 calc R
H38B H 0.5353 0.6207 0.1930 0.077 Uiso 1 1 calc R
H38C H 0.4511 0.6350 0.2396 0.077 Uiso 1 1 calc R
C39 C 0.53157(15) 0.46373(16) 0.28160(10) 0.0679(5) Uani 1 1 d .
H39A H 0.5274 0.3939 0.2884 0.081 Uiso 1 1 calc R
H39B H 0.5130 0.4966 0.3259 0.081 Uiso 1 1 calc R
H39C H 0.5962 0.4813 0.2782 0.081 Uiso 1 1 calc R
C40 C 0.39837(10) 0.21545(11) 0.01511(9) 0.0483(3) Uani 1 1 d .
H40 H 0.3473 0.2068 0.0459 0.058 Uiso 1 1 calc R
C41 C 0.35269(15) 0.23163(15) -0.06887(12) 0.0745(6) Uani 1 1 d .
H41A H 0.3157 0.2911 -0.0730 0.089 Uiso 1 1 calc R
H41B H 0.3116 0.1772 -0.0869 0.089 Uiso 1 1 calc R
H41C H 0.4014 0.2371 -0.1008 0.089 Uiso 1 1 calc R
C42 C 0.45755(13) 0.12376(12) 0.02345(11) 0.0600(4) Uani 1 1 d .
H42A H 0.4877 0.1157 0.0777 0.072 Uiso 1 1 calc R
H42B H 0.5057 0.1286 -0.0091 0.072 Uiso 1 1 calc R
H42C H 0.4172 0.0681 0.0071 0.072 Uiso 1 1 calc R
B1 B 0.22177(10) 0.41178(11) 0.04537(8) 0.0366(3) Uani 1 1 d .
H1BA H 0.2794(12) 0.4400(12) 0.0183(9) 0.048(4) Uiso 1 1 d .
H1BB H 0.1774(12) 0.3602(13) 0.0023(10) 0.052(4) Uiso 1 1 d .
B2 B 0.20409(16) 0.57722(13) 0.12074(12) 0.0571(5) Uani 1 1 d .
H2BA H 0.2571(15) 0.6164(16) 0.0873(12) 0.079(6) Uiso 1 1 d .
H2BB H 0.2369(12) 0.5389(12) 0.1774(10) 0.053(4) Uiso 1 1 d .
H2BC H 0.1481(15) 0.6289(16) 0.1314(12) 0.078(6) Uiso 1 1 d .
C1S C 0.70366(13) 0.10550(19) 0.16122(11) 0.0732(6) Uani 1 1 d .
C2S C 0.67457(16) 0.19508(19) 0.18437(17) 0.0916(8) Uani 1 1 d .
H2S H 0.6690 0.2488 0.1504 0.110 Uiso 1 1 calc R
C3S C 0.65356(18) 0.2038(3) 0.2600(2) 0.1151(12) Uani 1 1 d .
H3S H 0.6328 0.2636 0.2771 0.138 Uiso 1 1 calc R
C4S C 0.6634(3) 0.1260(4) 0.30762(19) 0.1337(16) Uani 1 1 d .
H4S H 0.6530 0.1331 0.3592 0.160 Uiso 1 1 calc R
C5S C 0.6863(2) 0.0436(4) 0.2848(2) 0.1186(12) Uani 1 1 d .
H5S H 0.6884 -0.0101 0.3186 0.142 Uiso 1 1 calc R
C6S C 0.70730(15) 0.03142(19) 0.2150(2) 0.0937(8) Uani 1 1 d .
H6S H 0.7257 -0.0309 0.2010 0.112 Uiso 1 1 calc R
C7S C 0.7299(2) 0.0878(4) 0.08499(18) 0.169(2) Uani 1 1 d .
H7SA H 0.6949 0.0323 0.0604 0.203 Uiso 1 1 calc R
H7SB H 0.7973 0.0747 0.0918 0.203 Uiso 1 1 calc R
H7SC H 0.7149 0.1448 0.0521 0.203 Uiso 1 1 calc R

loop_
_atom_site_aniso_label
_atom_site_aniso_U_11
_atom_site_aniso_U_22
_atom_site_aniso_U_33
_atom_site_aniso_U_23
_atom_site_aniso_U_13
_atom_site_aniso_U_12
N1 0.0380(5) 0.0291(5) 0.0326(5) 0.0009(4) 0.0130(4) -0.0036(4)
N2 0.0355(5) 0.0295(5) 0.0320(5) 0.0017(4) 0.0104(4) -0.0017(4)
N3 0.0427(6) 0.0433(6) 0.0420(6) 0.0064(5) 0.0080(5) 0.0039(5)
C1 0.0357(6) 0.0270(5) 0.0313(6) -0.0028(4) 0.0115(5) -0.0040(4)
C2 0.0463(7) 0.0338(6) 0.0359(6) 0.0066(5) 0.0126(5) -0.0017(5)
C3 0.0422(7) 0.0355(6) 0.0374(6) 0.0073(5) 0.0087(5) 0.0009(5)
C4 0.0582(9) 0.0655(10) 0.0510(9) 0.0131(8) 0.0049(7) 0.0167(8)
C11 0.0378(6) 0.0314(6) 0.0387(6) 0.0048(5) 0.0138(5) -0.0044(5)
C12 0.0447(7) 0.0298(6) 0.0489(7) 0.0043(5) 0.0201(6) -0.0013(5)
C13 0.0462(8) 0.0388(7) 0.0681(10) 0.0076(7) 0.0261(7) 0.0036(6)
C14 0.0367(7) 0.0526(9) 0.0726(10) 0.0144(8) 0.0115(7) -0.0031(6)
C15 0.0468(8) 0.0535(8) 0.0521(8) 0.0047(7) 0.0060(6) -0.0148(6)
C16 0.0475(7) 0.0411(7) 0.0411(7) 0.0016(6) 0.0132(6) -0.0109(6)
C17 0.0563(8) 0.0385(7) 0.0546(8) -0.0090(6) 0.0284(7) -0.0088(6)
C18 0.0782(12) 0.0455(9) 0.1017(15) -0.0234(9) 0.0434(11) -0.0062(8)
C19 0.0948(14) 0.0652(11) 0.0488(9) -0.0116(8) 0.0256(9) -0.0206(10)
C20 0.0626(9) 0.0577(9) 0.0538(9) -0.0195(7) 0.0252(7) -0.0250(8)
C21 0.1048(17) 0.125(2) 0.0582(11) -0.0394(13) 0.0236(11) -0.0436(15)
C22 0.1015(16) 0.0542(10) 0.1070(17) -0.0211(11) 0.0562(14) -0.0059(10)
C31 0.0324(6) 0.0330(6) 0.0338(6) 0.0045(5) 0.0097(5) -0.0002(5)
C32 0.0360(6) 0.0336(6) 0.0369(6) 0.0039(5) 0.0068(5) -0.0004(5)
C33 0.0392(7) 0.0395(7) 0.0517(8) 0.0051(6) 0.0109(6) -0.0066(5)
C34 0.0415(7) 0.0507(8) 0.0516(8) 0.0112(6) 0.0206(6) -0.0019(6)
C35 0.0465(7) 0.0511(8) 0.0407(7) 0.0015(6) 0.0193(6) 0.0029(6)
C36 0.0400(7) 0.0394(7) 0.0378(6) 0.0000(5) 0.0118(5) 0.0004(5)
C37 0.0410(7) 0.0377(7) 0.0418(7) -0.0037(5) 0.0079(5) -0.0030(5)
C38 0.0978(14) 0.0393(8) 0.0576(9) -0.0086(7) 0.0199(9) -0.0058(8)
C39 0.0780(12) 0.0826(13) 0.0410(8) -0.0040(8) 0.0054(8) 0.0215(10)
C40 0.0477(8) 0.0484(8) 0.0525(8) -0.0154(6) 0.0188(6) -0.0056(6)
C41 0.0787(13) 0.0635(11) 0.0714(12) -0.0218(9) -0.0134(10) 0.0044(9)
C42 0.0687(10) 0.0442(8) 0.0696(10) -0.0027(7) 0.0195(8) -0.0042(7)
B1 0.0396(7) 0.0373(7) 0.0344(7) 0.0044(6) 0.0105(6) -0.0015(6)
B2 0.0737(12) 0.0381(9) 0.0564(10) -0.0032(7) 0.0036(9) 0.0043(8)
C1S 0.0487(9) 0.1071(17) 0.0634(11) -0.0193(11) 0.0085(8) -0.0240(10)
C2S 0.0683(13) 0.0847(15) 0.1079(19) 0.0215(14) -0.0218(13) -0.0062(11)
C3S 0.0662(14) 0.138(3) 0.139(3) -0.069(2) 0.0116(16) 0.0105(15)
C4S 0.124(3) 0.201(4) 0.0728(17) -0.010(2) 0.0088(17) -0.076(3)
C5S 0.097(2) 0.159(3) 0.092(2) 0.026(2) -0.0039(16) -0.049(2)
C6S 0.0581(12) 0.0748(14) 0.145(3) 0.0024(15) 0.0102(13) -0.0085(10)
C7S 0.109(2) 0.311(6) 0.097(2) -0.087(3) 0.0435(18) -0.105(3)

loop_
_atom_type_symbol
_atom_type_description
_atom_type_scat_dispersion_real
_atom_type_scat_dispersion_imag
_atom_type_scat_source
C C 0.0181 0.0091 'International Tables Vol C Tables 4.2.6.8 and 6.1.1.4'
H H 0.0000 0.0000 'International Tables Vol C Tables 4.2.6.8 and 6.1.1.4'
B B 0.0090 0.0039 'International Tables Vol C Tables 4.2.6.8 and 6.1.1.4'
N N 0.0311 0.0180 'International Tables Vol C Tables 4.2.6.8 and 6.1.1.4'

loop_
_geom_angle_atom_site_label_1
_geom_angle_atom_site_label_2
_geom_angle_atom_site_label_3
_geom_angle
C1 N1 C2 110.84(10)
C1 N1 C11 125.31(10)
C2 N1 C11 123.62(10)
C1 N2 C3 110.78(10)
C1 N2 C31 126.62(10)
C3 N2 C31 122.35(10)
C4 N3 B1 108.81(11)
C4 N3 B2 109.60(13)
B1 N3 B2 116.07(12)
N2 C1 N1 104.61(10)
N2 C1 B1 126.85(10)
N1 C1 B1 128.10(11)
C3 C2 N1 106.70(11)
C2 C3 N2 107.07(11)
C12 C11 C16 123.23(12)
C12 C11 N1 118.75(11)
C16 C11 N1 117.95(11)
C13 C12 C11 116.83(13)
C13 C12 C17 120.53(13)
C11 C12 C17 122.58(12)
C14 C13 C12 121.29(14)
C13 C14 C15 120.53(14)
C14 C15 C16 121.14(14)
C15 C16 C11 116.97(13)
C15 C16 C20 120.92(13)
C11 C16 C20 122.03(13)
C12 C17 C19 110.19(12)
C12 C17 C18 112.17(15)
C19 C17 C18 110.89(14)
C21 C20 C16 112.74(17)
C21 C20 C22 111.29(18)
C16 C20 C22 110.50(13)
C36 C31 C32 123.31(11)
C36 C31 N2 118.13(11)
C32 C31 N2 118.48(11)
C33 C32 C31 116.83(12)
C33 C32 C37 121.11(12)
C31 C32 C37 122.04(11)
C34 C33 C32 121.26(13)
C35 C34 C33 120.34(12)
C34 C35 C36 121.21(13)
C35 C36 C31 117.05(12)
C35 C36 C40 120.01(12)
C31 C36 C40 122.94(12)
C38 C37 C32 112.68(12)
C38 C37 C39 110.59(14)
C32 C37 C39 110.26(12)
C36 C40 C41 110.99(14)
C36 C40 C42 111.39(13)
C41 C40 C42 110.81(14)
N3 B1 C1 113.52(10)
C6S C1S C2S 115.9(2)
C6S C1S C7S 120.5(3)
C2S C1S C7S 123.5(3)
C1S C2S C3S 118.4(3)
C4S C3S C2S 119.4(3)
C5S C4S C3S 121.7(3)
C4S C5S C6S 121.4(4)
C5S C6S C1S 123.1(3)

loop_
_geom_bond_atom_site_label_1
_geom_bond_atom_site_label_2
_geom_bond_distance
N1 C1 1.3578(15)
N1 C2 1.3841(17)
N1 C11 1.4456(16)
N2 C1 1.3526(16)
N2 C3 1.3843(16)
N2 C31 1.4492(15)
N3 C4 1.4825(18)
N3 B1 1.5692(19)
N3 B2 1.598(2)
C1 B1 1.6128(18)
C2 C3 1.3405(18)
C11 C12 1.4000(18)
C11 C16 1.4005(19)
C12 C13 1.396(2)
C12 C17 1.518(2)
C13 C14 1.373(2)
C14 C15 1.382(2)
C15 C16 1.391(2)
C16 C20 1.524(2)
C17 C19 1.526(2)
C17 C18 1.531(2)
C20 C21 1.520(3)
C20 C22 1.528(3)
C31 C36 1.3962(18)
C31 C32 1.3974(18)
C32 C33 1.3957(18)
C32 C37 1.5192(18)
C33 C34 1.379(2)
C34 C35 1.377(2)
C35 C36 1.3936(19)
C36 C40 1.5207(19)
C37 C38 1.517(2)
C37 C39 1.522(2)
C40 C41 1.521(2)
C40 C42 1.528(2)
C1S C6S 1.391(4)
C1S C2S 1.397(4)
C1S C7S 1.476(3)
C2S C3S 1.420(4)
C3S C4S 1.358(5)
C4S C5S 1.276(6)
C5S C6S 1.326(5)

loop_
_geom_torsion_atom_site_label_1
_geom_torsion_atom_site_label_2
_geom_torsion_atom_site_label_3
_geom_torsion_atom_site_label_4
_geom_torsion
C3 N2 C1 N1 0.17(13)
C31 N2 C1 N1 174.45(10)
C3 N2 C1 B1 -172.68(11)
C31 N2 C1 B1 1.60(19)
C2 N1 C1 N2 0.11(13)
C11 N1 C1 N2 -174.50(10)
C2 N1 C1 B1 172.85(12)
C11 N1 C1 B1 -1.77(18)
C1 N1 C2 C3 -0.36(14)
C11 N1 C2 C3 174.36(11)
N1 C2 C3 N2 0.45(14)
C1 N2 C3 C2 -0.40(15)
C31 N2 C3 C2 -174.96(11)
C1 N1 C11 C12 -104.77(14)
C2 N1 C11 C12 81.27(15)
C1 N1 C11 C16 78.14(15)
C2 N1 C11 C16 -95.82(15)
C16 C11 C12 C13 -1.21(19)
N1 C11 C12 C13 -178.13(11)
C16 C11 C12 C17 176.00(12)
N1 C11 C12 C17 -0.92(18)
C11 C12 C13 C14 0.3(2)
C17 C12 C13 C14 -177.01(13)
C12 C13 C14 C15 0.3(2)
C13 C14 C15 C16 0.1(2)
C14 C15 C16 C11 -0.9(2)
C14 C15 C16 C20 175.92(15)
C12 C11 C16 C15 1.5(2)
N1 C11 C16 C15 178.48(12)
C12 C11 C16 C20 -175.28(13)
N1 C11 C16 C20 1.67(19)
C13 C12 C17 C19 77.46(18)
C11 C12 C17 C19 -99.65(16)
C13 C12 C17 C18 -46.61(18)
C11 C12 C17 C18 136.28(14)
C15 C16 C20 C21 42.6(2)
C11 C16 C20 C21 -140.73(16)
C15 C16 C20 C22 -82.7(2)
C11 C16 C20 C22 94.03(18)
C1 N2 C31 C36 -84.89(15)
C3 N2 C31 C36 88.78(15)
C1 N2 C31 C32 98.34(14)
C3 N2 C31 C32 -87.99(15)
C36 C31 C32 C33 0.58(19)
N2 C31 C32 C33 177.17(11)
C36 C31 C32 C37 -177.81(12)
N2 C31 C32 C37 -1.22(18)
C31 C32 C33 C34 -0.2(2)
C37 C32 C33 C34 178.25(13)
C32 C33 C34 C35 -0.3(2)
C33 C34 C35 C36 0.4(2)
C34 C35 C36 C31 0.0(2)
C34 C35 C36 C40 -179.75(14)
C32 C31 C36 C35 -0.51(19)
N2 C31 C36 C35 -177.12(11)
C32 C31 C36 C40 179.25(13)
N2 C31 C36 C40 2.65(19)
C33 C32 C37 C38 46.10(18)
C31 C32 C37 C38 -135.57(14)
C33 C32 C37 C39 -77.99(17)
C31 C32 C37 C39 100.34(16)
C35 C36 C40 C41 -63.40(18)
C31 C36 C40 C41 116.84(16)
C35 C36 C40 C42 60.59(18)
C31 C36 C40 C42 -119.17(15)
C4 N3 B1 C1 -173.39(12)
B2 N3 B1 C1 62.49(16)
N2 C1 B1 N3 -129.11(12)
N1 C1 B1 N3 59.69(16)
C6S C1S C2S C3S 1.4(3)
C7S C1S C2S C3S -178.3(2)
C1S C2S C3S C4S 0.9(4)
C2S C3S C4S C5S -3.8(5)
C3S C4S C5S C6S 4.3(6)
C4S C5S C6S C1S -1.8(5)
C2S C1S C6S C5S -1.1(3)
C7S C1S C6S C5S 178.7(3)
